data_2225814
loop_
_publ_author_name
'Dolzhenko, Anna V.'
'Dolzhenko, Anton V.'
'Tan, Geok Kheng'
'Koh, Lip Lin'
'Pastorin, Giorgia'

_publ_section_title
;
 <i>N</i>'-Acetyl-5-amino-1-methyl-1<i>H</i>-pyrazole-4-carbohydrazonamide
 dihydrate
;
_journal_coeditor_code CI5086
_journal_issue 5
_journal_name_full 'Acta Crystallographica Section E'
_journal_page_first o1209
_journal_page_last o1210
_journal_paper_doi 10.1107/S1600536810015357
_journal_volume 66
_journal_year 2010
_chemical_formula_iupac 'C7 H12 N6 O, 2H2 O'
_chemical_formula_moiety 'C7 H12 N6 O, 2(H2 O)'
_chemical_formula_sum 'C7 H16 N6 O3'
_chemical_formula_weight 232.26
_chemical_melting_point 513
_chemical_name_systematic
;
<i>N</i>'-Acetyl-5-amino-1-methyl-1<i>H</i>-pyrazole-4-carbohydrazonamide
dihydrate
;
_space_group_IT_number 2
_symmetry_cell_setting triclinic
_symmetry_space_group_name_Hall '-P 1'
_symmetry_space_group_name_H-M 'P -1'
_atom_sites_solution_hydrogens geom
_atom_sites_solution_primary direct
_atom_sites_solution_secondary difmap
_audit_creation_method SHELXL-97
_cell_angle_alpha 102.645(2)
_cell_angle_beta 101.440(2)
_cell_angle_gamma 110.810(2)
_cell_formula_units_Z 2
_cell_length_a 7.5496(9)
_cell_length_b 7.6208(9)
_cell_length_c 11.2518(13)
_cell_measurement_reflns_used 1515
_cell_measurement_temperature 223(2)
_cell_measurement_theta_max 27.46
_cell_measurement_theta_min 3.03
_cell_volume 562.75(12)
_computing_cell_refinement 'SAINT (Bruker, 2001)'
_computing_data_collection 'SMART (Bruker, 2001)'
_computing_data_reduction 'SAINT (Bruker, 2001)'
_computing_molecular_graphics 'SHELXTL (Sheldrick, 2008)'
_computing_publication_material 'SHELXTL (Sheldrick, 2008)'
_computing_structure_refinement 'SHELXS97 (Sheldrick, 2008)'
_computing_structure_solution 'SHELXS97 (Sheldrick, 2008)'
_diffrn_ambient_temperature 223(2)
_diffrn_measured_fraction_theta_full 0.988
_diffrn_measured_fraction_theta_max 0.988
_diffrn_measurement_device_type 'Bruker SMART APEX CCD'
_diffrn_measurement_method '\f and \w'
_diffrn_radiation_monochromator graphite
_diffrn_radiation_source 'fine-focus sealed tube'
_diffrn_radiation_type MoK\a
_diffrn_radiation_wavelength 0.71073
_diffrn_reflns_av_R_equivalents 0.0213
_diffrn_reflns_av_sigmaI/netI 0.0413
_diffrn_reflns_limit_h_max 9
_diffrn_reflns_limit_h_min -9
_diffrn_reflns_limit_k_max 9
_diffrn_reflns_limit_k_min -9
_diffrn_reflns_limit_l_max 13
_diffrn_reflns_limit_l_min -14
_diffrn_reflns_number 3963
_diffrn_reflns_theta_full 27.49
_diffrn_reflns_theta_max 27.49
_diffrn_reflns_theta_min 3.01
_diffrn_standards_number 0
_exptl_absorpt_coefficient_mu 0.109
_exptl_absorpt_correction_T_max 0.9892
_exptl_absorpt_correction_T_min 0.9528
_exptl_absorpt_correction_type multi-scan
_exptl_absorpt_process_details '(SADABS; Sheldrick, 2001)'
_exptl_crystal_colour Colourless
_exptl_crystal_density_diffrn 1.371
_exptl_crystal_density_method 'not measured'
_exptl_crystal_description Rod
_exptl_crystal_F_000 248
_exptl_crystal_size_max 0.45
_exptl_crystal_size_mid 0.12
_exptl_crystal_size_min 0.10
_refine_diff_density_max 0.306
_refine_diff_density_min -0.255
_refine_ls_extinction_method none
_refine_ls_goodness_of_fit_ref 1.054
_refine_ls_hydrogen_treatment mixed
_refine_ls_matrix_type full
_refine_ls_number_parameters 183
_refine_ls_number_reflns 2548
_refine_ls_number_restraints 0
_refine_ls_restrained_S_all 1.054
_refine_ls_R_factor_all 0.0601
_refine_ls_R_factor_gt 0.0523
_refine_ls_shift/su_max 0.001
_refine_ls_shift/su_mean 0.000
_refine_ls_structure_factor_coef Fsqd
_refine_ls_weighting_details 'calc w=1/[\s^2^(Fo^2^)+(0.0711P)^2^+0.1961P] where P=(Fo^2^+2Fc^2^)/3'
_refine_ls_weighting_scheme calc
_refine_ls_wR_factor_gt 0.1348
_refine_ls_wR_factor_ref 0.1414
_reflns_number_gt 2174
_reflns_number_total 2548
_reflns_threshold_expression I>2\s(I)
_cod_data_source_file ci5086.cif
_cod_data_source_block I
_cod_depositor_comments
;
The following automatic conversions were performed:
'_symmetry_cell_setting' value 'Triclinic' changed to 'triclinic'
according to '/home/saulius/struct/CIF-dictionaries/cif_core.dic'
dictionary named 'cif_core.dic' version 2.4.1 from 2010-06-29.

Automatic conversion script
Id: cif_fix_enum 1527 2010-12-29 10:47:43Z saulius 
;
_cod_original_cell_volume 562.75(11)
_cod_database_code 2225814
_cod_database_fobs_code 2225814

loop_
_symmetry_equiv_pos_as_xyz
'x, y, z'
'-x, -y, -z'

loop_
_atom_site_type_symbol
_atom_site_label
_atom_site_fract_x
_atom_site_fract_y
_atom_site_fract_z
_atom_site_U_iso_or_equiv
_atom_site_adp_type
_atom_site_calc_flag
_atom_site_refinement_flags
_atom_site_occupancy
_atom_site_disorder_assembly
_atom_site_disorder_group
O O1 0.3615(2) 0.89463(19) 0.14623(12) 0.0421(4) Uani d . 1 . .
N N1 0.7337(2) 0.3950(2) 0.48625(14) 0.0306(4) Uani d . 1 . .
N N2 0.7791(2) 0.5933(2) 0.51428(13) 0.0264(3) Uani d . 1 . .
N N3 0.7066(3) 0.8221(2) 0.42298(16) 0.0302(4) Uani d . 1 . .
H H31 0.748(3) 0.907(3) 0.495(2) 0.036(6) Uiso d . 1 . .
H H32 0.613(3) 0.821(3) 0.365(2) 0.039(6) Uiso d . 1 . .
N N4 0.3308(2) 0.2471(2) 0.11287(15) 0.0297(4) Uani d . 1 . .
H H41 0.350(3) 0.158(3) 0.132(2) 0.032(5) Uiso d . 1 . .
H H42 0.260(3) 0.223(3) 0.034(2) 0.040(6) Uiso d . 1 . .
N N5 0.4378(2) 0.5945(2) 0.18078(13) 0.0294(4) Uani d . 1 . .
N N6 0.3198(2) 0.5816(2) 0.06398(13) 0.0267(3) Uani d . 1 . .
H H6N 0.269(3) 0.479(3) 0.000(2) 0.037(6) Uiso d . 1 . .
C C1 0.6808(2) 0.6344(2) 0.41838(15) 0.0239(4) Uani d . 1 . .
C C2 0.5664(2) 0.4541(2) 0.32050(15) 0.0236(4) Uani d . 1 . .
C C3 0.6068(3) 0.3143(3) 0.37018(16) 0.0272(4) Uani d . 1 . .
H H3 0.5496 0.1780 0.3256 0.033 Uiso calc R 1 . .
C C4 0.9204(3) 0.7328(3) 0.63443(17) 0.0359(4) Uani d . 1 . .
H H4A 1.0140 0.8443 0.6188 0.054 Uiso calc R 1 . .
H H4C 0.9916 0.6687 0.6766 0.054 Uiso calc R 1 . .
H H4D 0.8504 0.7791 0.6886 0.054 Uiso calc R 1 . .
C C5 0.4374(2) 0.4304(2) 0.19753(15) 0.0225(3) Uani d . 1 . .
C C6 0.2965(3) 0.7431(3) 0.05365(16) 0.0278(4) Uani d . 1 . .
C C7 0.1873(3) 0.7318(3) -0.07661(17) 0.0354(4) Uani d . 1 . .
H H7A 0.0729 0.7603 -0.0721 0.053 Uiso calc R 1 . .
H H7B 0.1431 0.6000 -0.1353 0.053 Uiso calc R 1 . .
H H7C 0.2751 0.8278 -0.1066 0.053 Uiso calc R 1 . .
O O1W 0.8443(2) 0.7733(2) 0.15574(13) 0.0380(4) Uani d . 1 . .
H H1W 0.752(5) 0.757(4) 0.186(3) 0.069(9) Uiso d . 1 . .
H H2W 0.949(5) 0.780(4) 0.213(3) 0.065(8) Uiso d . 1 . .
O O2W 0.1806(2) 0.8169(2) 0.34309(14) 0.0393(4) Uani d . 1 . .
H H3W 0.253(4) 0.812(4) 0.294(3) 0.064(9) Uiso d . 1 . .
H H4W 0.189(4) 0.731(4) 0.381(3) 0.060(8) Uiso d . 1 . .

loop_
_atom_site_aniso_label
_atom_site_aniso_U_11
_atom_site_aniso_U_22
_atom_site_aniso_U_33
_atom_site_aniso_U_12
_atom_site_aniso_U_13
_atom_site_aniso_U_23
O1 0.0739(10) 0.0235(7) 0.0262(7) 0.0259(7) 0.0028(7) 0.0046(5)
N1 0.0382(8) 0.0292(8) 0.0260(8) 0.0170(7) 0.0052(6) 0.0107(6)
N2 0.0311(7) 0.0255(7) 0.0195(7) 0.0118(6) 0.0023(6) 0.0060(6)
N3 0.0413(9) 0.0219(7) 0.0218(8) 0.0130(7) 0.0021(7) 0.0032(6)
N4 0.0436(9) 0.0173(7) 0.0228(8) 0.0136(6) -0.0018(6) 0.0053(6)
N5 0.0403(8) 0.0219(7) 0.0197(7) 0.0141(6) -0.0034(6) 0.0043(6)
N6 0.0375(8) 0.0195(7) 0.0174(7) 0.0128(6) -0.0022(6) 0.0029(6)
C1 0.0268(8) 0.0265(8) 0.0186(7) 0.0119(7) 0.0058(6) 0.0071(6)
C2 0.0286(8) 0.0225(8) 0.0199(8) 0.0119(6) 0.0046(6) 0.0072(6)
C3 0.0342(9) 0.0228(8) 0.0241(8) 0.0138(7) 0.0037(7) 0.0076(6)
C4 0.0374(10) 0.0406(11) 0.0206(8) 0.0142(8) -0.0003(7) 0.0043(8)
C5 0.0274(8) 0.0211(8) 0.0188(7) 0.0114(6) 0.0045(6) 0.0061(6)
C6 0.0353(9) 0.0264(8) 0.0217(8) 0.0143(7) 0.0048(7) 0.0085(7)
C7 0.0447(11) 0.0370(10) 0.0273(9) 0.0227(9) 0.0026(8) 0.0136(8)
O1W 0.0406(8) 0.0395(8) 0.0236(7) 0.0125(6) 0.0021(6) 0.0044(6)
O2W 0.0518(9) 0.0414(8) 0.0299(7) 0.0253(7) 0.0082(7) 0.0145(6)

loop_
_atom_type_symbol
_atom_type_description
_atom_type_scat_dispersion_real
_atom_type_scat_dispersion_imag
_atom_type_scat_source
C C 0.0033 0.0016 'International Tables Vol C Tables 4.2.6.8 and 6.1.1.4'
H H 0.0000 0.0000 'International Tables Vol C Tables 4.2.6.8 and 6.1.1.4'
N N 0.0061 0.0033 'International Tables Vol C Tables 4.2.6.8 and 6.1.1.4'
O O 0.0106 0.0060 'International Tables Vol C Tables 4.2.6.8 and 6.1.1.4'

loop_
_geom_angle_atom_site_label_1
_geom_angle_atom_site_label_2
_geom_angle_atom_site_label_3
_geom_angle_site_symmetry_1
_geom_angle_site_symmetry_3
_geom_angle
_geom_angle_publ_flag
C3 N1 N2 . . 104.63(14) ?
C1 N2 N1 . . 112.10(14) ?
C1 N2 C4 . . 127.04(15) ?
N1 N2 C4 . . 120.85(14) ?
C1 N3 H31 . . 117.5(15) ?
C1 N3 H32 . . 110.8(16) ?
H31 N3 H32 . . 119(2) ?
C5 N4 H41 . . 116.7(15) ?
C5 N4 H42 . . 123.9(15) ?
H41 N4 H42 . . 118(2) ?
C5 N5 N6 . . 117.52(14) ?
C6 N6 N5 . . 117.50(14) ?
C6 N6 H6N . . 119.6(15) ?
N5 N6 H6N . . 122.8(15) ?
N2 C1 N3 . . 122.61(15) ?
N2 C1 C2 . . 106.59(14) ?
N3 C1 C2 . . 130.72(15) ?
C1 C2 C3 . . 104.15(14) ?
C1 C2 C5 . . 125.02(15) ?
C3 C2 C5 . . 130.83(15) ?
N1 C3 C2 . . 112.53(15) ?
N1 C3 H3 . . 123.7 ?
C2 C3 H3 . . 123.7 ?
N2 C4 H4A . . 109.5 ?
N2 C4 H4C . . 109.5 ?
H4A C4 H4C . . 109.5 ?
N2 C4 H4D . . 109.5 ?
H4A C4 H4D . . 109.5 ?
H4C C4 H4D . . 109.5 ?
N5 C5 N4 . . 126.14(15) ?
N5 C5 C2 . . 114.92(14) ?
N4 C5 C2 . . 118.95(15) ?
O1 C6 N6 . . 121.90(15) ?
O1 C6 C7 . . 121.68(16) ?
N6 C6 C7 . . 116.42(15) ?
C6 C7 H7A . . 109.5 ?
C6 C7 H7B . . 109.5 ?
H7A C7 H7B . . 109.5 ?
C6 C7 H7C . . 109.5 ?
H7A C7 H7C . . 109.5 ?
H7B C7 H7C . . 109.5 ?
H1W O1W H2W . . 110(3) ?
H3W O2W H4W . . 103(3) ?

loop_
_geom_bond_atom_site_label_1
_geom_bond_atom_site_label_2
_geom_bond_site_symmetry_2
_geom_bond_distance
_geom_bond_publ_flag
O1 C6 . 1.236(2) ?
N1 C3 . 1.317(2) ?
N1 N2 . 1.372(2) ?
N2 C1 . 1.344(2) ?
N2 C4 . 1.445(2) ?
N3 C1 . 1.362(2) ?
N3 H31 . 0.83(2) ?
N3 H32 . 0.86(2) ?
N4 C5 . 1.350(2) ?
N4 H41 . 0.81(2) ?
N4 H42 . 0.88(2) ?
N5 C5 . 1.303(2) ?
N5 N6 . 1.3953(19) ?
N6 C6 . 1.330(2) ?
N6 H6N . 0.84(2) ?
C1 C2 . 1.401(2) ?
C2 C3 . 1.402(2) ?
C2 C5 . 1.459(2) ?
C3 H3 . 0.94 ?
C4 H4A . 0.97 ?
C4 H4C . 0.97 ?
C4 H4D . 0.97 ?
C6 C7 . 1.500(2) ?
C7 H7A . 0.97 ?
C7 H7B . 0.97 ?
C7 H7C . 0.97 ?
O1W H1W . 0.81(3) ?
O1W H2W . 0.89(3) ?
O2W H3W . 0.86(3) ?
O2W H4W . 0.87(3) ?

loop_
_geom_hbond_atom_site_label_D
_geom_hbond_atom_site_label_H
_geom_hbond_atom_site_label_A
_geom_hbond_site_symmetry_A
_geom_hbond_distance_DH
_geom_hbond_distance_HA
_geom_hbond_distance_DA
_geom_hbond_angle_DHA
O2W H4W N1 2_666 0.87(3) 2.04(3) 2.884(2) 162(3)
O2W H3W O1 . 0.86(3) 2.11(3) 2.885(2) 150(3)
O1W H2W O2W 1_655 0.89(3) 1.93(3) 2.824(2) 175(3)
O1W H1W N5 . 0.81(3) 2.24(3) 2.982(2) 153(3)
N6 H6N O1W 2_665 0.84(2) 2.07(2) 2.905(2) 177(2)
N4 H42 O1W 2_665 0.88(2) 2.14(3) 2.995(2) 165(2)
N4 H41 O1 1_545 0.81(2) 2.08(2) 2.874(2) 169(2)
N3 H32 N5 . 0.86(2) 2.18(2) 2.791(2) 128(2)
N3 H31 O2W 2_676 0.83(2) 2.27(2) 3.082(2) 163(2)

loop_
_geom_torsion_atom_site_label_1
_geom_torsion_atom_site_label_2
_geom_torsion_atom_site_label_3
_geom_torsion_atom_site_label_4
_geom_torsion_site_symmetry_1
_geom_torsion_site_symmetry_2
_geom_torsion_site_symmetry_3
_geom_torsion_site_symmetry_4
_geom_torsion
_geom_torsion_publ_flag
C3 N1 N2 C1 . . . . 0.66(19) ?
C3 N1 N2 C4 . . . . -178.36(16) ?
C5 N5 N6 C6 . . . . 170.14(16) ?
N1 N2 C1 N3 . . . . -177.99(15) ?
C4 N2 C1 N3 . . . . 1.0(3) ?
N1 N2 C1 C2 . . . . -0.95(19) ?
C4 N2 C1 C2 . . . . 178.00(16) ?
N2 C1 C2 C3 . . . . 0.82(18) ?
N3 C1 C2 C3 . . . . 177.53(18) ?
N2 C1 C2 C5 . . . . -179.44(15) ?
N3 C1 C2 C5 . . . . -2.7(3) ?
N2 N1 C3 C2 . . . . -0.1(2) ?
C1 C2 C3 N1 . . . . -0.5(2) ?
C5 C2 C3 N1 . . . . 179.83(17) ?
N6 N5 C5 N4 . . . . -1.0(3) ?
N6 N5 C5 C2 . . . . 178.89(14) ?
C1 C2 C5 N5 . . . . 1.9(2) ?
C3 C2 C5 N5 . . . . -178.43(17) ?
C1 C2 C5 N4 . . . . -178.18(16) ?
C3 C2 C5 N4 . . . . 1.5(3) ?
N5 N6 C6 O1 . . . . -6.2(3) ?
N5 N6 C6 C7 . . . . 173.75(16) ?

loop_
_cod_related_entry_id
_cod_related_entry_database
_cod_related_entry_code
1 ChemSpider 30656065
